data_7062731
loop_
_publ_author_name
'Waziri, Ibrahim'
'Masena, Hlonepho M.'
'Yusuf, Tunde L.'
'Coetzee, Louis-Charl C.'
'Adeyinka, Adedapo S.'
'Muller, Alfred J.'

_publ_section_title
;
 Synthesis, characterization, biological evaluation, DFT and molecular
 docking studies of
 (Z)-2-((2-bromo-4-chlorophenyl)imino)methyl)-4-chlorophenol and its
 Co(ii), Ni(ii), Cu(ii), and Zn(ii) complexes
;
_journal_issue 38
_journal_name_full 'New Journal of Chemistry'
_journal_page_first 17853
_journal_page_last 17870
_journal_paper_doi 10.1039/D3NJ02910G
_journal_volume 47
_journal_year 2023
_chemical_formula_moiety 'C26 H14 Br2 Cl4 Cu N2 O2'
_chemical_formula_sum 'C26 H14 Br2 Cl4 Cu N2 O2'
_chemical_formula_weight 751.576
_space_group_crystal_system monoclinic
_space_group_IT_number 14
_space_group_name_Hall '-P 2ybc'
_space_group_name_H-M_alt 'P 1 21/c 1'
_symmetry_Int_Tables_number 14
_atom_sites_solution_primary iterative
_audit_creation_date 2023-04-18
_audit_creation_method
;
Olex2 1.5
(compiled 2023.03.06 svn.rbb2c1857 for OlexSys, GUI svn.r6748)
;
_audit_update_record
;
2023-04-18 deposited with the CCDC.	2023-09-13 downloaded from the CCDC.
;
_cell_angle_alpha 90
_cell_angle_beta 103.479(8)
_cell_angle_gamma 90
_cell_formula_units_Z 2
_cell_length_a 9.966(4)
_cell_length_b 10.774(4)
_cell_length_c 11.925(5)
_cell_measurement_reflns_used 885
_cell_measurement_temperature 173(2)
_cell_measurement_theta_max 21.94
_cell_measurement_theta_min 2.28
_cell_volume 1245.2(9)
_computing_molecular_graphics 'Olex2 1.5 (Dolomanov et al., 2009)'
_computing_publication_material 'Olex2 1.5 (Dolomanov et al., 2009)'
_computing_structure_refinement 'olex2.refine 1.5 (Bourhis et al., 2015)'
_computing_structure_solution 'olex2.solve 1.5 (Bourhis et al., 2015)'
_diffrn_ambient_temperature 173.01
_diffrn_detector 'CCD area detector'
_diffrn_detector_area_resol_mean 7.9
_diffrn_detector_type 'Bruker SMART CCD 1K area detector'
_diffrn_measured_fraction_theta_full 0.9978
_diffrn_measured_fraction_theta_max 0.9899
_diffrn_measurement_device 'three-circle diffractometer'
_diffrn_measurement_device_type 'Bruker SMART CCD 1K area detector'
_diffrn_measurement_method '\w scans'
_diffrn_radiation_monochromator graphite
_diffrn_radiation_probe x-ray
_diffrn_radiation_type 'Mo K\a'
_diffrn_radiation_wavelength 0.71073
_diffrn_reflns_av_R_equivalents 0.1047
_diffrn_reflns_av_unetI/netI 0.0931
_diffrn_reflns_Laue_measured_fraction_full 0.9978
_diffrn_reflns_Laue_measured_fraction_max 0.9899
_diffrn_reflns_limit_h_max 13
_diffrn_reflns_limit_h_min -13
_diffrn_reflns_limit_k_max 14
_diffrn_reflns_limit_k_min -14
_diffrn_reflns_limit_l_max 12
_diffrn_reflns_limit_l_min -15
_diffrn_reflns_number 15573
_diffrn_reflns_point_group_measured_fraction_full 0.9978
_diffrn_reflns_point_group_measured_fraction_max 0.9899
_diffrn_reflns_theta_full 25.2417
_diffrn_reflns_theta_max 28.54
_diffrn_reflns_theta_min 2.58
_diffrn_source 'sealed X-ray tube'
_diffrn_source_target Mo
_diffrn_standards_number 0
_exptl_absorpt_coefficient_mu 4.546
_exptl_absorpt_correction_T_max 0.7457
_exptl_absorpt_correction_T_min 0.4785
_exptl_absorpt_correction_type multi-scan
_exptl_absorpt_process_details
;
SADABS-2016/2 (Bruker,2016/2) was used for absorption correction.
wR2(int) was 0.1190 before and 0.0670 after correction.
The Ratio of minimum to maximum transmission is 0.6417.
The \l/2 correction factor is Not present.
;
_exptl_crystal_colour brown
_exptl_crystal_colour_primary brown
_exptl_crystal_density_diffrn 2.005
_exptl_crystal_description block
_exptl_crystal_F_000 735.430
_exptl_crystal_size_max 0.55
_exptl_crystal_size_mid 0.2
_exptl_crystal_size_min 0.18
_refine_diff_density_max 1.1437
_refine_diff_density_min -1.2181
_refine_diff_density_rms 0.2956
_refine_ls_d_res_high 0.7438
_refine_ls_d_res_low 7.8929
_refine_ls_goodness_of_fit_ref 0.9991
_refine_ls_hydrogen_treatment constr
_refine_ls_matrix_type full
_refine_ls_number_constraints 14
_refine_ls_number_parameters 169
_refine_ls_number_reflns 3140
_refine_ls_number_restraints 0
_refine_ls_restrained_S_all 0.9991
_refine_ls_R_factor_all 0.1180
_refine_ls_R_factor_gt 0.0479
_refine_ls_shift/su_max 0.0002
_refine_ls_shift/su_mean 0.0000
_refine_ls_structure_factor_coef Fsqd
_refine_ls_weighting_details 'w=1/[\s^2^(Fo^2^)+(0.0455P)^2^+0.1096P] where P=(Fo^2^+2Fc^2^)/3'
_refine_ls_weighting_scheme calc
_refine_ls_wR_factor_gt 0.0921
_refine_ls_wR_factor_ref 0.1138
_reflns_Friedel_coverage 0.0
_reflns_limit_h_max 13
_reflns_limit_h_min -13
_reflns_limit_k_max 14
_reflns_limit_k_min 0
_reflns_limit_l_max 15
_reflns_limit_l_min 0
_reflns_number_gt 1742
_reflns_number_total 3140
_reflns_threshold_expression I>=2u(I)
_cod_data_source_file d3nj02910g2.cif
_cod_data_source_block mo_22cu_L2_173K_0m_a
_cod_depositor_comments 'Adding full bibliography for 7062729--7062731.cif.'
_cod_original_cell_volume 1245.1(9)
_cod_database_code 7062731
_olex2_refinement_description
;
1. Fixed Uiso
 At 1.2 times of:
  All C(H) groups
2.a Aromatic/amide H refined with riding coordinates:
 C3(H3), C4(H4), C6(H6), C7(H7), C9(H9), C11(H11), C12(H12)
;
_olex2_submission_special_instructions 'No special instructions were received'

loop_
_space_group_symop_id
_space_group_symop_operation_xyz
1 x,y,z
2 -x,y+1/2,-z+1/2
3 -x,-y,-z
4 x,-y-1/2,z-1/2

loop_
_atom_site_label
_atom_site_type_symbol
_atom_site_fract_x
_atom_site_fract_y
_atom_site_fract_z
_atom_site_U_iso_or_equiv
_atom_site_adp_type
_atom_site_occupancy
_atom_site_site_symmetry_order
_atom_site_refinement_flags_posn
_atom_site_refinement_flags_adp
_atom_site_refinement_flags_occupancy
Br1 Br 0.18922(6) 0.56434(5) 0.49366(5) 0.0466(2) Uani 1.000000 1 . . .
Cu1 Cu 0.5 0.5 0.5 0.0306(2) Uani 1.000000 2 S T P
Cl1 Cl 0.06976(14) 0.98454(13) 0.23935(12) 0.0471(4) Uani 1.000000 1 . . .
Cl2 Cl 0.88304(15) 0.74320(13) 1.03171(12) 0.0499(4) Uani 1.000000 1 . . .
O1 O 0.4355(4) 0.5486(3) 0.3453(3) 0.0350(8) Uani 1.000000 1 . . .
N1 N 0.4755(4) 0.6712(3) 0.5491(3) 0.0278(9) Uani 1.000000 1 . . .
C1 C 0.2447(5) 0.7137(4) 0.4389(4) 0.0293(11) Uani 1.000000 1 . . .
C2 C 0.3805(5) 0.7497(4) 0.4727(4) 0.0275(11) Uani 1.000000 1 . . .
C3 C 0.4217(5) 0.8564(4) 0.4293(4) 0.0309(11) Uani 1.000000 1 . . .
H3 H 0.5159(5) 0.8806(4) 0.4500(4) 0.0371(14) Uiso 1.000000 1 R . .
C4 C 0.3272(5) 0.9286(4) 0.3557(4) 0.0346(12) Uani 1.000000 1 . . .
H4 H 0.3550(5) 1.0034(4) 0.3255(4) 0.0415(14) Uiso 1.000000 1 R . .
C5 C 0.1920(5) 0.8914(5) 0.3262(4) 0.0327(12) Uani 1.000000 1 . . .
C6 C 0.1480(5) 0.7843(4) 0.3647(4) 0.0313(12) Uani 1.000000 1 . . .
H6 H 0.0543(5) 0.7588(4) 0.3414(4) 0.0375(14) Uiso 1.000000 1 R . .
C7 C 0.5396(4) 0.7169(4) 0.6448(4) 0.0285(11) Uani 1.000000 1 . . .
H7 H 0.5253(4) 0.8024(4) 0.6579(4) 0.0342(13) Uiso 1.000000 1 R . .
C8 C 0.6312(5) 0.6506(4) 0.7341(4) 0.0303(11) Uani 1.000000 1 . . .
C9 C 0.7065(5) 0.7185(4) 0.8264(4) 0.0327(12) Uani 1.000000 1 . . .
H9 H 0.6979(5) 0.8063(4) 0.8273(4) 0.0392(14) Uiso 1.000000 1 R . .
C10 C 0.7920(5) 0.6594(5) 0.9151(4) 0.0325(12) Uani 1.000000 1 . . .
C11 C 0.8070(5) 0.5325(4) 0.9158(4) 0.0311(12) Uani 1.000000 1 . . .
H11 H 0.8694(5) 0.4923(4) 0.9774(4) 0.0373(14) Uiso 1.000000 1 R . .
C12 C 0.7305(5) 0.4654(4) 0.8263(4) 0.0311(12) Uani 1.000000 1 . . .
H12 H 0.7396(5) 0.3776(4) 0.8275(4) 0.0374(14) Uiso 1.000000 1 R . .
C13 C 0.6392(5) 0.5212(4) 0.7328(4) 0.0290(11) Uani 1.000000 1 . . .

loop_
_atom_site_aniso_label
_atom_site_aniso_U_11
_atom_site_aniso_U_22
_atom_site_aniso_U_33
_atom_site_aniso_U_12
_atom_site_aniso_U_13
_atom_site_aniso_U_23
Br1 0.0394(3) 0.0445(3) 0.0501(4) -0.0125(3) -0.0014(3) 0.0136(3)
Cu1 0.0381(5) 0.0232(4) 0.0262(5) 0.0010(4) -0.0012(4) -0.0018(4)
Cl1 0.0471(8) 0.0519(8) 0.0381(9) 0.0197(7) 0.0012(7) 0.0097(7)
Cl2 0.0566(9) 0.0483(8) 0.0333(8) -0.0067(7) -0.0125(7) -0.0043(6)
O1 0.047(2) 0.0263(17) 0.0268(19) 0.0008(16) -0.0016(16) -0.0038(15)
N1 0.029(2) 0.026(2) 0.025(2) -0.0026(17) -0.0008(18) 0.0017(17)
C1 0.033(3) 0.027(2) 0.027(3) -0.006(2) 0.006(2) -0.003(2)
C2 0.030(2) 0.024(2) 0.024(3) 0.004(2) -0.003(2) -0.005(2)
C3 0.038(3) 0.023(2) 0.031(3) 0.003(2) 0.005(2) -0.000(2)
C4 0.040(3) 0.029(3) 0.034(3) -0.001(2) 0.006(2) 0.001(2)
C5 0.035(3) 0.039(3) 0.022(3) 0.011(2) 0.004(2) 0.002(2)
C6 0.029(3) 0.036(3) 0.026(3) 0.000(2) 0.001(2) -0.003(2)
C7 0.028(2) 0.027(2) 0.028(3) -0.002(2) -0.000(2) -0.001(2)
C8 0.034(3) 0.030(3) 0.026(3) 0.003(2) 0.006(2) 0.001(2)
C9 0.036(3) 0.029(3) 0.029(3) -0.002(2) -0.000(2) -0.001(2)
C10 0.031(3) 0.040(3) 0.024(3) -0.002(2) 0.002(2) -0.003(2)
C11 0.034(3) 0.036(3) 0.023(3) 0.005(2) 0.005(2) 0.008(2)
C12 0.040(3) 0.026(2) 0.027(3) 0.004(2) 0.006(2) 0.003(2)
C13 0.034(3) 0.030(3) 0.022(3) 0.002(2) 0.006(2) 0.000(2)

loop_
_atom_type_symbol
_atom_type_scat_dispersion_real
_atom_type_scat_dispersion_imag
_atom_type_scat_Cromer_Mann_a1
_atom_type_scat_Cromer_Mann_a2
_atom_type_scat_Cromer_Mann_a3
_atom_type_scat_Cromer_Mann_a4
_atom_type_scat_Cromer_Mann_b1
_atom_type_scat_Cromer_Mann_b2
_atom_type_scat_Cromer_Mann_b3
_atom_type_scat_Cromer_Mann_b4
_atom_type_scat_Cromer_Mann_c
_atom_type_scat_source
_atom_type_scat_dispersion_source
Br -0.28346 2.55990 17.17890 5.23580 5.63770 3.98510 2.17230 16.57960 0.26090 41.43280 2.95570 'International Tables Volume C Table 6.1.1.4 (pp. 500-502)' 'Henke, Gullikson and Davis, At. Data and Nucl. Data Tables, 1993, 54, 2'
C 0.00347 0.00161 2.31000 1.02000 1.58860 0.86500 20.84390 10.20750 0.56870 51.65120 0.21560 'International Tables Volume C Table 6.1.1.4 (pp. 500-502)' 'Henke, Gullikson and Davis, At. Data and Nucl. Data Tables, 1993, 54, 2'
Cl 0.14873 0.16029 11.46040 7.19640 6.25560 1.64550 0.01040 1.16620 18.51940 47.77840 -9.55740 'International Tables Volume C Table 6.1.1.4 (pp. 500-502)' 'Henke, Gullikson and Davis, At. Data and Nucl. Data Tables, 1993, 54, 2'
Cu 0.34125 1.28947 13.33800 7.16760 5.61580 1.67350 3.58280 0.24700 11.39660 64.81260 1.19100 'International Tables Volume C Table 6.1.1.4 (pp. 500-502)' 'Henke, Gullikson and Davis, At. Data and Nucl. Data Tables, 1993, 54, 2'
H 0.00000 0.00000 0.49300 0.32291 0.14019 0.04081 10.51090 26.12570 3.14236 57.79970 0.00304 'International Tables Volume C Table 6.1.1.4 (pp. 500-502)' 'Henke, Gullikson and Davis, At. Data and Nucl. Data Tables, 1993, 54, 2'
N 0.00653 0.00323 12.21260 3.13220 2.01250 1.16630 0.00570 9.89330 28.99750 0.58260 -11.52900 'International Tables Volume C Table 6.1.1.4 (pp. 500-502)' 'Henke, Gullikson and Davis, At. Data and Nucl. Data Tables, 1993, 54, 2'
O 0.01158 0.00611 3.04850 2.28680 1.54630 0.86700 13.27710 5.70110 0.32390 32.90890 0.25080 'International Tables Volume C Table 6.1.1.4 (pp. 500-502)' 'Henke, Gullikson and Davis, At. Data and Nucl. Data Tables, 1993, 54, 2'

loop_
_geom_angle_atom_site_label_1
_geom_angle_atom_site_label_2
_geom_angle_atom_site_label_3
_geom_angle
_geom_angle_site_symmetry_1
_geom_angle_site_symmetry_3
_geom_angle_publ_flag
O1 Cu1 O1 180.0 3_666 . ?
N1 Cu1 O1 90.39(14) 3_666 . ?
N1 Cu1 O1 89.61(14) 3_666 3_666 ?
N1 Cu1 O1 90.39(14) . 3_666 ?
N1 Cu1 O1 89.61(14) . . ?
N1 Cu1 N1 180.0 3_666 . ?
C13 O1 Cu1 123.6(3) 3_666 . ?
C2 N1 Cu1 118.4(3) . . ?
C7 N1 Cu1 124.0(3) . . ?
C7 N1 C2 117.6(4) . . ?
C2 C1 Br1 119.4(4) . . ?
C6 C1 Br1 118.7(4) . . ?
C6 C1 C2 121.8(4) . . ?
C1 C2 N1 118.8(4) . . ?
C3 C2 N1 121.9(4) . . ?
C3 C2 C1 119.3(4) . . ?
H3 C3 C2 120.0(3) . . ?
C4 C3 C2 120.0(5) . . ?
C4 C3 H3 120.0(3) . . ?
H4 C4 C3 120.5(3) . . ?
C5 C4 C3 119.1(5) . . ?
C5 C4 H4 120.5(3) . . ?
C4 C5 Cl1 119.9(4) . . ?
C6 C5 Cl1 117.4(4) . . ?
C6 C5 C4 122.6(5) . . ?
C5 C6 C1 117.1(4) . . ?
H6 C6 C1 121.4(3) . . ?
H6 C6 C5 121.4(3) . . ?
H7 C7 N1 117.3(3) . . ?
C8 C7 N1 125.3(4) . . ?
C8 C7 H7 117.3(3) . . ?
C9 C8 C7 117.6(4) . . ?
C13 C8 C7 121.4(4) . . ?
C13 C8 C9 120.9(4) . . ?
H9 C9 C8 120.1(3) . . ?
C10 C9 C8 119.9(4) . . ?
C10 C9 H9 120.1(3) . . ?
C9 C10 Cl2 120.1(4) . . ?
C11 C10 Cl2 118.6(4) . . ?
C11 C10 C9 121.3(4) . . ?
H11 C11 C10 120.6(3) . . ?
C12 C11 C10 118.8(4) . . ?
C12 C11 H11 120.6(3) . . ?
H12 C12 C11 118.8(3) . . ?
C13 C12 C11 122.4(4) . . ?
C13 C12 H12 118.8(3) . . ?
C8 C13 O1 124.4(4) . 3_666 ?
C12 C13 O1 118.9(4) . 3_666 ?
C12 C13 C8 116.6(4) . . ?

loop_
_geom_bond_atom_site_label_1
_geom_bond_atom_site_label_2
_geom_bond_distance
_geom_bond_site_symmetry_2
_geom_bond_publ_flag
Br1 C1 1.868(5) . ?
Cu1 O1 1.880(3) . ?
Cu1 O1 1.880(3) 3_666 ?
Cu1 N1 1.968(4) . ?
Cu1 N1 1.968(4) 3_666 ?
Cl1 C5 1.725(5) . ?
Cl2 C10 1.727(5) . ?
O1 C13 1.290(5) 3_666 ?
N1 C2 1.428(5) . ?
N1 C7 1.271(5) . ?
C1 C2 1.374(6) . ?
C1 C6 1.376(6) . ?
C2 C3 1.363(6) . ?
C3 H3 0.9500 . ?
C3 C4 1.370(6) . ?
C4 H4 0.9500 . ?
C4 C5 1.371(7) . ?
C5 C6 1.352(6) . ?
C6 H6 0.9500 . ?
C7 H7 0.9500 . ?
C7 C8 1.423(6) . ?
C8 C9 1.387(6) . ?
C8 C13 1.396(6) . ?
C9 H9 0.9500 . ?
C9 C10 1.353(6) . ?
C10 C11 1.375(7) . ?
C11 H11 0.9500 . ?
C11 C12 1.365(7) . ?
C12 H12 0.9500 . ?
C12 C13 1.400(6) . ?

loop_
_geom_torsion_atom_site_label_1
_geom_torsion_atom_site_label_2
_geom_torsion_atom_site_label_3
_geom_torsion_atom_site_label_4
_geom_torsion
_geom_torsion_site_symmetry_1
_geom_torsion_site_symmetry_2
_geom_torsion_site_symmetry_3
_geom_torsion_site_symmetry_4
_geom_torsion_publ_flag
Br1 C1 C2 N1 -0.0(4) . . . . ?
Br1 C1 C2 C3 177.6(4) . . . . ?
Br1 C1 C6 C5 -179.6(4) . . . . ?
Cu1 O1 C13 C8 31.3(4) . 3_666 . . ?
Cu1 O1 C13 C8 -31.3(4) . . 3_666 3_666 ?
Cu1 O1 C13 C12 151.9(4) . . 3_666 3_666 ?
Cu1 O1 C13 C12 -151.9(4) . 3_666 . . ?
Cu1 N1 C2 C1 58.9(4) 3_666 . . . ?
Cu1 N1 C2 C1 58.9(4) . . . . ?
Cu1 N1 C2 C3 -118.6(3) . . . . ?
Cu1 N1 C2 C3 -118.6(3) 3_666 . . . ?
Cu1 N1 C7 C8 -4.4(4) . . . . ?
Cu1 N1 C7 C8 -4.4(4) 3_666 . . . ?
Cl1 C5 C4 C3 176.9(4) . . . . ?
Cl1 C5 C6 C1 -176.6(4) . . . . ?
Cl2 C10 C9 C8 -178.6(4) . . . . ?
Cl2 C10 C11 C12 177.1(4) . . . . ?
O1 C13 C8 C7 -1.7(6) 3_666 . . . ?
O1 C13 C8 C9 174.3(5) 3_666 . . . ?
O1 C13 C12 C11 -176.0(4) 3_666 . . . ?
N1 C2 C1 C6 -179.4(4) . . . . ?
N1 C2 C3 C4 179.6(4) . . . . ?
N1 C7 C8 C9 171.6(5) . . . . ?
N1 C7 C8 C13 -12.2(6) . . . . ?
C1 C2 C3 C4 2.1(6) . . . . ?
C1 C6 C5 C4 2.0(6) . . . . ?
C2 C3 C4 C5 -0.5(5) . . . . ?
C3 C4 C5 C6 -1.7(6) . . . . ?
C7 C8 C9 C10 178.1(4) . . . . ?
C7 C8 C13 C12 -178.6(5) . . . . ?
C8 C9 C10 C11 0.4(6) . . . . ?
C8 C13 C12 C11 1.0(5) . . . . ?
C9 C10 C11 C12 -1.9(6) . . . . ?
C10 C11 C12 C13 1.2(6) . . . . ?
